data_4003051
loop_
_publ_author_name
'Drozhzhin, Oleg A.'
'Tertov, Ilya V.'
'Alekseeva, Anastasia M.'
'Aksyonov, Dmitry A.'
'Stevenson, Keith J.'
'Abakumov, Artem M.'
'Antipov, Evgeny V.'

_publ_section_title
;
 \b-NaVP2O7 as a Superior Electrode Material for Na-Ion Batteries
;
_journal_issue 18
_journal_name_full 'Chemistry of Materials'
_journal_page_first 7463
_journal_paper_doi 10.1021/acs.chemmater.9b02124
_journal_volume 31
_journal_year 2019
_chemical_formula_sum 'Na O7 P2 V'
_chemical_formula_weight 247.9
_space_group_IT_number 14
_space_group_name_Hall '-P 2ybc'
_space_group_name_H-M_alt 'P 1 21/c 1'
_symmetry_cell_setting monoclinic
_symmetry_Int_Tables_number 14
_symmetry_space_group_name_Hall '-P 2ybc'
_symmetry_space_group_name_H-M 'P 1 21/c 1'
_cell_angle_alpha 90
_cell_angle_beta 109.091(9)
_cell_angle_gamma 90
_cell_formula_units_Z 4
_cell_length_a 7.1142(7)
_cell_length_b 10.0709(7)
_cell_length_c 8.0816(6)
_cell_measurement_temperature 293
_cell_volume 547.17(8)
_diffrn_ambient_temperature 293
_diffrn_measurement_device_type 'Huber G670'
_diffrn_radiation_probe x-ray
_diffrn_radiation_type CuKa1
_diffrn_radiation_wavelength 1.54056
_exptl_absorpt_coefficient_mu 21.868
_exptl_crystal_density_diffrn 3.009
_exptl_crystal_F_000 480
_pd_instr_location ' ?'
_pd_meas_2theta_range_max 100.287
_pd_meas_2theta_range_min 5.008
_pd_meas_number_of_points 4765
_pd_proc_2theta_range_max 100.287
_pd_proc_2theta_range_min 5.008
_pd_proc_ls_background_function '12 Chebyshev polynoms'
_pd_proc_ls_pref_orient_corr none
_pd_proc_ls_profile_function Pseudo-Voigt
_pd_proc_ls_prof_R_factor 0.0216
_pd_proc_ls_prof_wR_expected 0.0100
_pd_proc_ls_prof_wR_factor 0.0276
_refine_ls_goodness_of_fit_all 2.76
_refine_ls_number_constraints 1
_refine_ls_number_parameters 60
_refine_ls_number_restraints 0
_refine_ls_R_factor_all 0.0222
_refine_ls_R_factor_gt 0.0222
_refine_ls_shift/su_max 0.0497
_refine_ls_shift/su_mean 0.0179
_refine_ls_weighting_scheme sigma
_refine_ls_wR_factor_all 0.0315
_refine_ls_wR_factor_gt 0.0315
_cod_data_source_file cm9b02124_si_002.cif
_cod_data_source_block I
_cod_depositor_comments
;
The following automatic conversions were performed:

'_diffrn_radiation_probe' value 'X-ray' changed to 'x-ray' according
to
/home/data/users/saulius/crontab/automatic-downloads/current/ACS/lib/dictionaries/cif_core.dic
dictionary named 'cif_core.dic' version 2.4.2 from 2011-04-26.

Automatic conversion script
Id: cif_fix_values 4973 2017-02-22 13:04:09Z antanas 
;
_cod_original_cell_volume 547.16(8)
_cod_original_sg_symbol_Hall '-P 2ycb'
_cod_original_formula_sum 'Na1 O7 P2 V1'
_cod_database_code 4003051

loop_
_space_group_symop_id
_space_group_symop_operation_xyz
1 x,y,z
2 -x,y+1/2,-z+1/2
3 -x,-y,-z
4 x,-y+1/2,z+1/2

loop_
_atom_site_label
_atom_site_type_symbol
_atom_site_fract_x
_atom_site_fract_y
_atom_site_fract_z
_atom_site_adp_type
_atom_site_U_iso_or_equiv
_atom_site_site_symmetry_multiplicity
_atom_site_occupancy
_atom_site_calc_flag
Na Na 0.851(3) 0.1821(11) 0.4297(19) Uiso 0.072(7) 4 1 d
V V 0.2329(9) 0.1022(7) 0.2617(8) Uiso 0.012(2) 4 1 d
P1 P 0.1441(15) 0.4041(10) 0.3279(14) Uiso 0.018(3) 4 1 d
P2 P 0.4610(15) 0.3564(9) 0.2003(13) Uiso 0.018(3) 4 1 d
O1 O 0.138(3) 0.4005(18) 0.514(3) Uiso 0.009(2) 4 1 d
O2 O 0.313(3) 0.3744(18) 0.016(2) Uiso 0.009(2) 4 1 d
O3 O 0.011(3) 0.5150(17) 0.214(2) Uiso 0.009(2) 4 1 d
O4 O 0.462(3) 0.2121(16) 0.252(2) Uiso 0.009(2) 4 1 d
O5 O 0.673(2) 0.4210(18) 0.233(3) Uiso 0.009(2) 4 1 d
O6 O 0.088(3) 0.2721(19) 0.236(2) Uiso 0.009(2) 4 1 d
O7 O 0.365(3) 0.4301(15) 0.327(2) Uiso 0.009(2) 4 1 d

loop_
_atom_type_symbol
_atom_type_scat_dispersion_real
_atom_type_scat_dispersion_imag
_atom_type_scat_source
Na 0.1376 0.1272 'International Tables Vol C tables 4.2.6.8 and 6.1.1.1'
O 0.0516 0.0335 'International Tables Vol C tables 4.2.6.8 and 6.1.1.1'
P 0.2991 0.4404 'International Tables Vol C tables 4.2.6.8 and 6.1.1.1'
V 0.0765 2.1093 'International Tables Vol C tables 4.2.6.8 and 6.1.1.1'

loop_
_geom_angle_atom_site_label_1
_geom_angle_atom_site_label_2
_geom_angle_atom_site_label_3
_geom_angle_site_symmetry_3
_geom_angle
O1 V O1 2_545 124.8(5)
O1 V O2 . 77.3(5)

loop_
_geom_bond_atom_site_label_1
_geom_bond_atom_site_label_2
_geom_bond_site_symmetry_2
_geom_bond_distance
Na Na 1_454 8.849(19)
Na Na 1_455 7.11(3)
Na Na 1_554 8.08(2)
Na Na 1_556 8.08(2)
Na Na 1_655 7.11(3)
Na Na 1_656 8.849(19)
Na Na 2_645 7.018(19)
Na Na 2_646 9.70(2)
Na Na 2_655 7.018(19)
Na Na 2_656 9.70(2)
Na Na 2_745 6.50(2)
Na Na 2_746 7.034(18)
Na Na 2_755 6.50(2)
Na Na 2_756 7.034(18)
Na Na 3_655 7.996(19)
Na Na 3_656 6.59(2)
Na Na 3_665 9.565(18)
Na Na 3_666 8.42(2)
Na Na 3_755 8.71(2)
Na Na 3_756 4.202(17)
Na Na 3_757 9.49(2)
Na Na 3_766 6.724(16)
Na Na 3_856 9.65(2)
Na Na 4_454 7.07(2)
Na Na 4_455 9.36(3)
Na Na 4_544 9.595(17)
Na Na 4_545 9.595(17)
Na Na 4_554 4.27(2)
Na Na 4_555 4.27(2)
Na Na 4_654 9.36(3)
Na Na 4_655 7.07(2)
Na V 1_554 9.052(15)
Na V . 4.234(18)
Na V 1_556 9.19(2)
Na V 1_655 3.50(2)
Na V 1_656 6.426(16)
Na V 1_665 9.875(14)
Na V 1_756 9.963(16)
Na V 2_545 9.389(17)
Na V 2_555 8.483(18)
Na V 2_645 6.020(13)
Na V 2_646 8.928(16)
Na V 2_655 4.478(13)
Na V 2_656 7.970(17)
Na V 2_745 9.249(18)
Na V 2_746 9.561(14)
Na V 2_755 8.328(19)
Na V 2_756 8.673(14)
Na V 3_555 8.408(15)
Na V 3_556 9.30(2)
Na V 3_655 6.131(17)
Na V 3_656 3.969(16)
Na V 3_665 9.019(15)
Na V 3_666 7.714(14)
Na V 3_756 6.801(17)
Na V 3_766 9.487(15)
Na V 4_544 9.764(14)
Na V 4_545 9.831(16)
Na V 4_554 6.138(14)
Na V 4_555 6.24(2)
Na V 4_645 8.497(13)
Na V 4_654 7.13(2)
Na V 4_655 3.812(14)
Na V 4_755 9.555(18)
Na P1 1_545 9.201(17)
Na P1 1_554 8.960(17)
Na P1 . 5.32(2)
Na P1 1_645 8.218(16)
Na P1 1_655 3.34(2)
Na P1 1_656 7.221(18)
Na P1 1_755 9.76(2)
Na P1 1_756 9.931(17)
Na P1 2_545 7.256(19)
Na P1 2_555 9.884(17)
Na P1 2_645 3.496(17)
Na P1 2_646 6.61(2)
Na P1 2_655 7.567(16)
Na P1 2_656 9.420(18)
Na P1 2_745 8.54(2)
Na P1 2_746 8.178(17)
Na P1 3_555 9.701(16)
Na P1 3_556 9.89(2)
Na P1 3_565 8.754(16)
Na P1 3_566 8.97(2)
Na P1 3_655 8.513(18)
Na P1 3_656 6.216(16)
Na P1 3_665 7.416(19)
Na P1 3_666 4.600(16)
Na P1 3_756 8.979(18)
Na P1 3_766 7.947(19)
Na P1 4_554 5.805(16)
Na P1 4_555 6.86(2)
Na P1 4_654 5.95(2)
Na P1 4_655 3.327(17)
Na P1 4_665 9.748(15)
Na P1 4_755 8.738(19)
Na P2 1_455 9.61(2)
Na P2 1_545 8.770(15)
Na P2 1_554 9.564(18)
Na P2 . 3.295(17)
Na P2 1_556 7.80(2)
Na P2 1_645 9.832(17)
Na P2 1_655 5.53(2)
Na P2 1_656 6.559(16)
Na P2 2_545 9.62(2)
Na P2 2_644 9.264(18)
Na P2 2_645 3.907(16)
Na P2 2_646 8.68(2)
Na P2 2_655 7.115(15)
Na P2 2_745 6.26(2)
Na P2 2_746 7.851(16)
Na P2 2_755 8.634(18)
Na P2 2_756 9.849(15)
Na P2 3_655 7.271(16)
Na P2 3_656 6.901(18)
Na P2 3_665 6.712(16)
Na P2 3_666 6.310(19)
Na P2 3_755 9.78(2)
Na P2 3_756 7.262(16)
Na P2 3_765 9.37(2)
Na P2 3_766 6.702(16)
Na P2 4_454 9.724(18)
Na P2 4_554 5.648(17)
Na P2 4_555 4.07(2)
Na P2 4_654 8.39(2)
Na P2 4_655 4.190(18)
Na P2 4_656 9.761(17)
Na O1 1_545 9.51(2)
Na O1 1_554 7.79(2)
Na O1 . 5.77(3)
Na O1 1_645 8.10(2)
Na O1 1_654 8.58(3)
Na O1 1_655 2.93(2)
Na O1 1_656 8.61(3)
Na O1 1_755 9.22(3)
Na O1 2_545 7.34(2)
Na O1 2_546 9.92(3)
Na O1 2_555 9.91(2)
Na O1 2_645 4.59(3)
Na O1 2_646 5.29(3)
Na O1 2_655 8.09(2)
Na O1 2_656 8.50(2)
Na O1 2_745 9.46(3)
Na O1 2_746 7.67(2)
Na O1 3_556 9.29(3)
Na O1 3_565 9.50(2)
Na O1 3_566 8.33(3)
Na O1 3_655 9.65(3)
Na O1 3_656 5.88(2)
Na O1 3_665 8.73(3)
Na O1 3_666 4.23(2)
Na O1 3_667 9.49(3)
Na O1 3_756 9.18(3)
Na O1 3_766 8.21(3)
Na O1 4_554 5.15(2)
Na O1 4_555 8.03(3)
Na O1 4_654 4.54(3)
Na O1 4_655 4.57(2)
Na O1 4_755 8.86(2)
Na O2 1_545 9.15(2)
Na O2 . 4.61(2)
Na O2 1_556 7.26(3)
Na O2 1_645 9.77(2)
Na O2 1_646 9.45(2)
Na O2 1_655 5.74(3)
Na O2 1_656 5.18(2)
Na O2 2_544 9.76(2)
Na O2 2_545 8.99(3)
Na O2 2_644 7.97(2)
Na O2 2_645 3.39(2)
Na O2 2_646 9.49(3)
Na O2 2_655 7.11(2)
Na O2 2_745 6.59(3)
Na O2 2_746 9.19(2)
Na O2 2_755 9.08(2)
Na O2 3_555 9.67(2)
Na O2 3_565 9.06(2)
Na O2 3_655 6.55(2)
Na O2 3_656 7.50(2)
Na O2 3_665 5.61(2)
Na O2 3_666 6.70(2)
Na O2 3_755 9.68(3)
Na O2 3_756 8.33(2)
Na O2 3_765 9.07(3)
Na O2 3_766 7.61(2)
Na O2 4_554 7.15(2)
Na O2 4_555 4.14(3)
Na O2 4_654 9.03(3)
Na O2 4_655 3.18(3)
Na O2 4_656 8.32(2)
Na O3 1_545 8.78(2)
Na O3 . 6.57(2)
Na O3 1_645 7.13(2)
Na O3 1_646 9.05(2)
Na O3 1_655 4.11(2)
Na O3 1_656 6.93(2)
Na O3 1_755 9.58(3)
Na O3 1_756 9.24(2)
Na O3 2_544 9.42(2)
Na O3 2_545 6.10(3)
Na O3 2_644 9.75(3)
Na O3 2_645 2.42(3)
Na O3 2_646 6.88(2)
Na O3 2_655 8.57(2)
Na O3 2_745 8.71(3)
Na O3 2_746 8.92(2)
Na O3 3_555 9.65(2)
Na O3 3_565 7.29(2)
Na O3 3_566 8.17(3)
Na O3 3_655 8.98(2)
Na O3 3_656 7.53(2)
Na O3 3_665 6.38(3)
Na O3 3_666 4.09(2)
Na O3 3_766 8.24(2)
Na O3 4_554 7.11(2)
Na O3 4_555 7.34(3)
Na O3 4_654 6.56(3)
Na O3 4_655 2.97(2)
Na O3 4_665 8.38(2)
Na O3 4_755 8.06(2)
Na O4 1_455 9.52(3)
Na O4 1_554 9.00(2)
Na O4 . 2.69(2)
Na O4 1_556 8.00(3)
Na O4 1_655 5.01(3)
Na O4 1_656 6.65(2)
Na O4 2_645 5.23(2)
Na O4 2_646 8.98(3)
Na O4 2_655 5.78(2)
Na O4 2_656 9.31(2)
Na O4 2_745 7.29(2)
Na O4 2_746 8.30(2)
Na O4 2_755 7.70(2)
Na O4 2_756 8.66(2)
Na O4 3_555 9.98(2)
Na O4 3_655 6.56(2)
Na O4 3_656 5.57(2)
Na O4 3_665 8.03(2)
Na O4 3_666 7.25(2)
Na O4 3_755 9.36(3)
Na O4 3_756 6.17(2)
Na O4 3_766 7.71(2)
Na O4 4_454 9.66(2)
Na O4 4_554 5.37(2)
Na O4 4_555 4.51(3)
Na O4 4_645 9.97(2)
Na O4 4_654 8.09(3)
Na O4 4_655 4.40(2)
Na O5 1_455 8.36(2)
Na O5 1_545 7.85(2)
Na O5 1_554 9.64(3)
Na O5 . 2.93(2)
Na O5 1_556 7.42(3)
Na O5 1_655 6.97(3)
Na O5 1_656 7.57(2)
Na O5 2_644 9.29(3)
Na O5 2_645 4.40(2)
Na O5 2_646 9.11(3)
Na O5 2_655 8.23(2)
Na O5 2_745 4.80(3)
Na O5 2_746 7.01(2)
Na O5 2_755 8.46(2)
Na O5 2_756 9.88(2)
Na O5 3_655 8.15(2)
Na O5 3_656 8.05(2)
Na O5 3_665 6.75(2)
Na O5 3_666 6.63(3)
Na O5 3_755 9.43(3)
Na O5 3_756 7.05(2)
Na O5 3_765 8.25(3)
Na O5 3_766 5.37(2)
Na O5 4_454 8.49(2)
Na O5 4_455 9.53(3)
Na O5 4_554 5.45(3)
Na O5 4_555 3.28(3)
Na O5 4_565 9.55(2)
Na O5 4_654 9.40(3)
Na O5 4_655 5.65(2)
Na O6 1_554 9.44(2)
Na O6 . 5.21(2)
Na O6 1_556 9.79(3)
Na O6 1_645 9.54(2)
Na O6 1_655 2.80(3)
Na O6 1_656 6.24(2)
Na O6 1_755 9.47(3)
Na O6 1_756 9.12(2)
Na O6 2_545 7.59(2)
Na O6 2_555 8.71(2)
Na O6 2_645 4.41(2)
Na O6 2_646 7.80(2)
Na O6 2_655 6.14(2)
Na O6 2_656 8.89(2)
Na O6 2_745 9.08(3)
Na O6 2_746 9.28(2)
Na O6 3_555 8.43(2)
Na O6 3_556 9.20(3)
Na O6 3_565 8.96(2)
Na O6 3_566 9.69(3)
Na O6 3_655 7.18(2)
Na O6 3_656 5.26(2)
Na O6 3_665 7.80(2)
Na O6 3_666 6.08(2)
Na O6 3_756 8.48(2)
Na O6 3_766 9.01(2)
Na O6 4_554 6.42(2)
Na O6 4_555 6.68(3)
Na O6 4_645 9.93(2)
Na O6 4_654 6.38(3)
Na O6 4_655 2.54(2)
Na O6 4_755 8.34(2)
Na O7 1_545 8.25(2)
Na O7 1_554 8.80(2)
Na O7 . 4.12(2)
Na O7 1_556 9.33(3)
Na O7 1_645 8.57(2)
Na O7 1_655 4.72(3)
Na O7 1_656 7.40(2)
Na O7 2_545 8.60(2)
Na O7 2_645 3.319(19)
Na O7 2_646 7.14(3)
Na O7 2_655 7.831(19)
Na O7 2_745 7.02(3)
Na O7 2_746 7.19(2)
Na O7 2_755 9.98(2)
Na O7 3_565 9.64(2)
Na O7 3_655 8.46(2)
Na O7 3_656 6.80(2)
Na O7 3_665 6.99(2)
Na O7 3_666 4.85(2)
Na O7 3_756 8.11(2)
Na O7 3_766 6.56(2)
Na O7 4_554 5.09(2)
Na O7 4_555 5.55(3)
Na O7 4_654 7.08(3)
Na O7 4_655 4.16(2)
Na O7 4_665 9.795(19)
V V 1_454 8.849(8)
V V 1_455 7.114(10)
V V 1_554 8.082(9)
V V 1_556 8.082(9)
V V 1_655 7.114(10)
V V 1_656 8.849(8)
V V 2_544 9.317(9)
V V 2_545 5.997(10)
V V 2_554 9.317(9)
V V 2_555 5.997(10)
V V 2_645 6.349(10)
V V 2_646 9.081(9)
V V 2_655 6.349(10)
V V 2_656 9.081(9)
V V 3_555 4.893(8)
V V 3_556 6.197(10)
V V 3_565 9.159(9)
V V 3_566 9.917(10)
V V 3_655 6.862(10)
V V 3_656 4.893(8)
V V 3_666 9.159(9)
V V 4_444 9.923(9)
V V 4_454 7.549(8)
V V 4_455 9.726(10)
V V 4_544 8.165(10)
V V 4_545 8.165(10)
V V 4_554 5.018(9)
V V 4_555 5.018(9)
V V 4_645 9.923(9)
V V 4_654 9.726(10)
V V 4_655 7.549(8)
V P1 1_454 9.378(11)
V P1 1_455 8.499(13)
V P1 1_545 7.095(12)
V P1 1_554 7.966(13)
V P1 . 3.185(13)
V P1 1_556 9.352(14)
V P1 1_645 9.459(12)
V P1 1_655 7.020(13)
V P1 1_656 9.433(11)
V P1 2_445 9.789(13)
V P1 2_544 8.560(12)
V P1 2_545 3.229(12)
V P1 2_546 8.844(14)
V P1 2_555 8.465(12)
V P1 2_645 5.124(13)
V P1 2_646 7.512(11)
V P1 2_655 9.353(13)
V P1 3_555 6.895(12)
V P1 3_556 7.072(13)
V P1 3_565 6.801(12)
V P1 3_566 6.981(13)
V P1 3_655 9.065(14)
V P1 3_656 6.858(12)
V P1 3_665 8.994(14)
V P1 3_666 6.764(11)
V P1 4_454 7.384(11)
V P1 4_554 3.353(13)
V P1 4_555 4.820(14)
V P1 4_654 8.317(14)
V P1 4_655 6.600(11)
V P2 1_445 9.221(12)
V P2 1_454 8.915(11)
V P2 1_455 5.930(13)
V P2 1_545 7.735(12)
V P2 1_554 9.585(13)
V P2 . 3.156(12)
V P2 1_556 7.660(12)
V P2 1_655 9.272(13)
V P2 1_656 9.853(11)
V P2 2_544 8.114(11)
V P2 2_545 5.620(13)
V P2 2_555 9.118(12)
V P2 2_644 9.077(14)
V P2 2_645 3.245(12)
V P2 2_646 8.324(12)
V P2 2_655 7.879(12)
V P2 2_745 9.523(13)
V P2 3_555 6.898(11)
V P2 3_556 8.869(14)
V P2 3_565 7.481(11)
V P2 3_566 9.329(13)
V P2 3_655 6.733(13)
V P2 3_656 6.228(11)
V P2 3_665 7.329(13)
V P2 3_666 6.868(11)
V P2 4_454 5.883(10)
V P2 4_455 7.458(14)
V P2 4_554 5.311(14)
V P2 4_555 3.407(11)
V P2 4_655 8.295(12)
V O1 1_454 8.683(18)
V O1 1_455 9.18(2)
V O1 1_544 9.18(2)
V O1 1_545 7.45(2)
V O1 1_554 6.58(2)
V O1 . 3.82(2)
V O1 1_645 9.33(2)
V O1 1_655 6.79(2)
V O1 2_445 9.49(2)
V O1 2_544 9.98(2)
V O1 2_545 3.495(18)
V O1 2_546 7.44(2)
V O1 2_555 8.528(19)
V O1 2_645 5.97(2)
V O1 2_646 6.423(19)
V O1 2_655 9.81(2)
V O1 3_555 7.82(2)
V O1 3_556 6.24(2)
V O1 3_565 7.78(2)
V O1 3_566 6.20(2)
V O1 3_656 6.607(19)
V O1 3_666 6.564(19)
V O1 4_454 7.38(2)
V O1 4_553 9.88(2)
V O1 4_554 1.89(2)
V O1 4_555 6.34(2)
V O1 4_654 7.34(2)
V O1 4_655 7.269(18)
V O2 1_445 9.59(2)
V O2 1_455 6.76(2)
V O2 1_545 7.67(2)
V O2 1_546 9.429(19)
V O2 . 3.54(2)
V O2 1_556 6.533(19)
V O2 1_655 8.97(2)
V O2 1_656 8.548(17)
V O2 2_544 6.622(16)
V O2 2_545 5.31(2)
V O2 2_554 9.952(18)
V O2 2_555 9.13(2)
V O2 2_644 8.27(2)
V O2 2_645 3.890(19)
V O2 2_646 9.616(17)
V O2 2_655 8.386(19)
V O2 3_555 6.120(19)
V O2 3_556 9.33(2)
V O2 3_565 6.496(19)
V O2 3_566 9.58(2)
V O2 3_655 6.57(2)
V O2 3_656 7.433(17)
V O2 3_665 6.93(2)
V O2 3_666 7.745(18)
V O2 4_454 7.309(16)
V O2 4_455 7.47(2)
V O2 4_554 6.24(2)
V O2 4_555 1.955(17)
V O2 4_556 9.964(19)
V O2 4_655 7.28(2)
V O3 1_455 9.53(2)
V O3 1_545 6.100(19)
V O3 1_554 9.10(2)
V O3 . 4.417(19)
V O3 1_556 9.32(2)
V O3 1_645 8.20(2)
V O3 1_646 9.848(18)
V O3 1_655 7.04(2)
V O3 1_656 8.904(17)
V O3 2_444 9.779(17)
V O3 2_445 8.96(2)
V O3 2_544 7.55(2)
V O3 2_545 2.01(2)
V O3 2_546 9.04(2)
V O3 2_555 9.369(19)
V O3 2_645 5.39(2)
V O3 2_646 8.313(17)
V O3 3_465 9.259(18)
V O3 3_555 7.215(19)
V O3 3_556 8.03(2)
V O3 3_565 5.318(19)
V O3 3_566 6.38(2)
V O3 3_655 9.79(2)
V O3 3_656 8.403(18)
V O3 3_665 8.49(2)
V O3 3_666 6.843(17)
V O3 4_454 8.447(18)
V O3 4_554 4.349(19)
V O3 4_555 4.58(2)
V O3 4_564 9.826(19)
V O3 4_565 9.93(2)
V O3 4_654 8.23(2)
V O3 4_655 5.672(17)
V O4 1_454 8.281(16)
V O4 1_455 5.57(2)
V O4 1_545 9.116(17)
V O4 1_554 8.89(2)
V O4 . 1.99(2)
V O4 1_556 7.710(18)
V O4 1_655 8.84(2)
V O4 1_656 9.796(16)
V O4 2_544 8.974(16)
V O4 2_545 6.285(19)
V O4 2_555 7.860(18)
V O4 2_644 9.95(2)
V O4 2_645 4.510(18)
V O4 2_646 8.504(18)
V O4 2_655 6.528(18)
V O4 2_656 9.726(18)
V O4 3_555 6.186(16)
V O4 3_556 7.91(2)
V O4 3_565 8.714(17)
V O4 3_655 6.16(2)
V O4 3_656 4.958(17)
V O4 3_665 8.693(19)
V O4 3_666 7.890(17)
V O4 3_756 9.372(18)
V O4 4_444 9.976(17)
V O4 4_454 5.981(16)
V O4 4_455 7.97(2)
V O4 4_544 9.551(18)
V O4 4_545 9.023(17)
V O4 4_554 5.24(2)
V O4 4_555 4.201(17)
V O4 4_655 8.542(18)
V O5 1_445 7.899(19)
V O5 1_454 8.58(2)
V O5 1_455 5.064(18)
V O5 1_545 7.575(19)
V O5 . 4.541(19)
V O5 1_556 8.11(2)
V O5 2_544 8.697(18)
V O5 2_545 6.709(19)
V O5 2_644 8.48(2)
V O5 2_645 1.940(19)
V O5 2_646 8.13(2)
V O5 2_655 8.272(19)
V O5 2_745 7.984(19)
V O5 2_746 9.409(17)
V O5 3_555 8.273(17)
V O5 3_565 7.982(17)
V O5 3_566 9.92(2)
V O5 3_655 6.78(2)
V O5 3_656 6.56(2)
V O5 3_665 6.42(2)
V O5 3_666 6.19(2)
V O5 3_756 9.178(17)
V O5 3_766 8.918(16)
V O5 4_454 4.799(17)
V O5 4_455 6.36(2)
V O5 4_554 6.07(2)
V O5 4_555 4.072(18)
V O5 4_655 9.694(16)
V O6 1_454 9.686(16)
V O6 1_455 8.26(2)
V O6 1_545 8.42(2)
V O6 1_554 8.19(2)
V O6 . 1.97(2)
V O6 1_556 8.44(2)
V O6 1_655 6.39(2)
V O6 1_656 8.402(17)
V O6 2_445 9.97(2)
V O6 2_544 8.321(19)
V O6 2_545 4.04(2)
V O6 2_546 9.69(2)
V O6 2_555 7.12(2)
V O6 2_645 5.86(2)
V O6 2_646 8.626(18)
V O6 2_655 8.29(2)
V O6 3_455 9.694(18)
V O6 3_555 5.440(19)
V O6 3_556 6.48(2)
V O6 3_565 7.42(2)
V O6 3_566 8.21(2)
V O6 3_655 8.15(2)
V O6 3_656 6.419(18)
V O6 3_665 9.59(2)
V O6 3_666 8.166(19)
V O6 4_454 7.960(17)
V O6 4_544 9.68(2)
V O6 4_545 9.79(2)
V O6 4_554 4.22(2)
V O6 4_555 4.47(2)
V O6 4_654 8.58(2)
V O6 4_655 6.168(17)
V O7 1_445 9.289(19)
V O7 1_454 8.694(16)
V O7 1_455 7.17(2)
V O7 1_545 6.831(17)
V O7 1_554 8.58(2)
V O7 . 3.427(17)
V O7 1_556 8.975(19)
V O7 1_655 8.56(2)
V O7 2_544 8.602(17)
V O7 2_545 4.433(19)
V O7 2_546 9.79(2)
V O7 2_555 9.282(17)
V O7 2_645 3.61(2)
V O7 2_646 7.189(18)
V O7 2_655 8.917(17)
V O7 3_555 7.499(16)
V O7 3_556 8.20(2)
V O7 3_565 7.048(16)
V O7 3_566 7.79(2)
V O7 3_655 8.27(2)
V O7 3_656 6.462(16)
V O7 3_665 7.86(2)
V O7 3_666 5.932(16)
V O7 4_454 6.029(17)
V O7 4_455 8.80(2)
V O7 4_554 3.94(2)
V O7 4_555 4.362(19)
V O7 4_654 9.79(2)
V O7 4_655 7.862(17)
P1 P1 1_454 8.849(13)
P1 P1 1_455 7.114(16)
P1 P1 1_554 8.082(17)
P1 P1 1_556 8.082(17)
P1 P1 1_655 7.114(16)
P1 P1 1_656 8.849(13)
P1 P1 2_545 5.427(14)
P1 P1 2_546 9.233(17)
P1 P1 2_555 5.427(14)
P1 P1 2_556 9.233(17)
P1 P1 2_645 7.534(16)
P1 P1 2_646 8.657(14)
P1 P1 2_655 7.534(16)
P1 P1 2_656 8.657(14)
P1 P1 3_465 9.167(13)
P1 P1 3_555 9.562(15)
P1 P1 3_556 9.050(15)
P1 P1 3_565 5.378(15)
P1 P1 3_566 4.404(17)
P1 P1 3_656 9.508(14)
P1 P1 3_665 8.662(18)
P1 P1 3_666 5.282(13)
P1 P1 4_454 7.600(13)
P1 P1 4_455 9.766(17)
P1 P1 4_464 9.833(14)
P1 P1 4_554 5.095(16)
P1 P1 4_555 5.095(16)
P1 P1 4_564 8.054(15)
P1 P1 4_565 8.054(15)
P1 P1 4_654 9.766(17)
P1 P1 4_655 7.600(13)
P1 P1 4_665 9.833(14)
P1 P2 1_454 8.828(14)
P1 P2 1_455 4.651(15)
P1 P2 1_456 9.796(18)
P1 P2 . 2.811(17)
P1 P2 1_556 6.680(15)
P1 P2 1_565 9.983(14)
P1 P2 1_655 9.767(16)
P1 P2 1_656 9.721(13)
P1 P2 2_544 9.726(14)
P1 P2 2_545 6.954(15)
P1 P2 2_554 9.216(14)
P1 P2 2_555 6.220(15)
P1 P2 2_645 6.228(14)
P1 P2 2_646 9.250(14)
P1 P2 2_655 5.396(15)
P1 P2 2_656 8.711(14)
P1 P2 3_555 9.132(14)
P1 P2 3_565 5.527(13)
P1 P2 3_566 7.044(17)
P1 P2 3_655 9.624(15)
P1 P2 3_656 8.607(14)
P1 P2 3_665 6.307(17)
P1 P2 3_666 4.609(13)
P1 P2 3_766 9.700(14)
P1 P2 4_454 6.333(13)
P1 P2 4_455 7.008(17)
P1 P2 4_464 9.417(13)
P1 P2 4_465 9.884(16)
P1 P2 4_554 6.721(17)
P1 P2 4_555 4.072(13)
P1 P2 4_564 9.683(15)
P1 P2 4_565 8.072(14)
P1 P2 4_655 9.234(14)
P1 O1 1_454 7.980(19)
P1 O1 1_455 7.78(3)
P1 O1 1_554 6.56(3)
P1 O1 . 1.52(3)
P1 O1 1_556 9.60(3)
P1 O1 1_655 6.73(2)
P1 O1 1_656 9.88(2)
P1 O1 2_455 9.97(2)
P1 O1 2_545 5.81(2)
P1 O1 2_546 8.06(2)
P1 O1 2_555 5.75(2)
P1 O1 2_556 8.02(2)
P1 O1 2_645 8.29(2)
P1 O1 2_646 7.89(2)
P1 O1 2_655 8.25(2)
P1 O1 2_656 7.85(2)
P1 O1 3_465 9.632(19)
P1 O1 3_466 9.81(2)
P1 O1 3_556 8.54(2)
P1 O1 3_565 6.73(2)
P1 O1 3_566 3.35(2)
P1 O1 3_656 9.44(2)
P1 O1 3_665 9.95(3)
P1 O1 3_666 5.23(2)
P1 O1 3_667 9.29(2)
P1 O1 4_454 7.43(2)
P1 O1 4_464 9.74(2)
P1 O1 4_554 3.97(2)
P1 O1 4_555 6.35(2)
P1 O1 4_564 7.44(2)
P1 O1 4_565 8.94(2)
P1 O1 4_654 8.81(3)
P1 O1 4_655 8.03(2)
P1 O2 1_455 5.62(2)
P1 O2 1_456 9.35(2)
P1 O2 . 3.15(2)
P1 O2 1_556 5.30(2)
P1 O2 1_655 9.45(2)
P1 O2 1_656 8.362(19)
P1 O2 2_544 8.426(19)
P1 O2 2_545 6.58(2)
P1 O2 2_554 8.061(19)
P1 O2 2_555 6.11(2)
P1 O2 2_645 6.46(2)
P1 O2 2_655 5.98(2)
P1 O2 3_555 8.59(2)
P1 O2 3_565 4.167(19)
P1 O2 3_566 7.42(2)
P1 O2 3_655 9.54(2)
P1 O2 3_656 9.55(2)
P1 O2 3_665 5.88(2)
P1 O2 3_666 5.885(18)
P1 O2 4_454 7.780(18)
P1 O2 4_455 7.14(2)
P1 O2 4_465 9.79(2)
P1 O2 4_554 7.59(2)
P1 O2 4_555 3.23(2)
P1 O2 4_556 9.69(2)
P1 O2 4_565 7.44(2)
P1 O2 4_655 8.43(2)
P1 O3 1_454 9.990(18)
P1 O3 1_455 7.89(2)
P1 O3 1_545 9.02(2)
P1 O3 1_554 8.81(2)
P1 O3 . 1.556(19)
P1 O3 1_556 7.60(2)
P1 O3 1_655 6.62(2)
P1 O3 1_656 7.853(18)
P1 O3 2_445 9.01(2)
P1 O3 2_544 9.02(2)
P1 O3 2_545 4.06(2)
P1 O3 2_546 9.06(2)
P1 O3 2_555 6.24(2)
P1 O3 2_645 7.27(2)
P1 O3 2_646 9.000(19)
P1 O3 2_655 8.68(2)
P1 O3 3_465 7.991(19)
P1 O3 3_565 4.23(2)
P1 O3 3_566 4.28(2)
P1 O3 3_665 8.55(3)
P1 O3 3_666 5.994(19)
P1 O3 4_454 9.012(19)
P1 O3 4_464 9.881(19)
P1 O3 4_554 6.35(2)
P1 O3 4_555 5.51(2)
P1 O3 4_564 7.53(2)
P1 O3 4_565 6.84(2)
P1 O3 4_655 7.28(2)
P1 O3 4_665 8.33(2)
P1 O4 1_454 8.675(18)
P1 O4 1_455 5.07(2)
P1 O4 1_465 9.39(2)
P1 O4 1_554 9.86(2)
P1 O4 . 3.18(2)
P1 O4 1_556 7.32(2)
P1 O4 1_565 8.520(19)
P1 O4 1_655 9.78(2)
P1 O4 2_545 8.107(19)
P1 O4 2_554 8.933(19)
P1 O4 2_555 5.18(2)
P1 O4 2_645 7.62(2)
P1 O4 2_646 9.902(19)
P1 O4 2_655 4.37(2)
P1 O4 2_656 7.687(19)
P1 O4 3_555 8.115(18)
P1 O4 3_556 8.84(2)
P1 O4 3_565 6.503(18)
P1 O4 3_566 7.39(2)
P1 O4 3_655 8.77(2)
P1 O4 3_656 7.187(18)
P1 O4 3_665 7.31(2)
P1 O4 3_666 5.300(18)
P1 O4 4_454 5.639(17)
P1 O4 4_455 6.90(2)
P1 O4 4_554 5.91(2)
P1 O4 4_555 3.629(18)
P1 O4 4_565 9.541(19)
P1 O4 4_655 8.94(2)
P1 O5 1_454 8.37(2)
P1 O5 1_455 3.190(18)
P1 O5 1_456 8.99(3)
P1 O5 . 4.08(2)
P1 O5 1_556 7.05(2)
P1 O5 2_544 9.92(2)
P1 O5 2_545 7.47(2)
P1 O5 2_555 7.70(2)
P1 O5 2_645 5.10(2)
P1 O5 2_646 8.74(2)
P1 O5 2_655 5.43(2)
P1 O5 2_656 8.94(2)
P1 O5 2_745 9.87(2)
P1 O5 3_565 6.341(18)
P1 O5 3_566 7.93(2)
P1 O5 3_655 9.76(2)
P1 O5 3_656 8.96(2)
P1 O5 3_665 5.41(3)
P1 O5 3_666 3.79(2)
P1 O5 3_766 8.185(17)
P1 O5 4_454 5.87(2)
P1 O5 4_455 6.32(2)
P1 O5 4_464 8.37(2)
P1 O5 4_465 8.68(2)
P1 O5 4_554 7.73(3)
P1 O5 4_555 5.248(19)
P1 O5 4_564 9.76(2)
P1 O5 4_565 7.94(2)
P1 O6 1_454 9.629(18)
P1 O6 1_455 7.42(2)
P1 O6 1_554 8.80(2)
P1 O6 . 1.51(2)
P1 O6 1_556 7.60(2)
P1 O6 1_565 8.77(2)
P1 O6 1_655 7.12(2)
P1 O6 1_656 8.275(18)
P1 O6 2_455 9.37(2)
P1 O6 2_545 6.55(2)
P1 O6 2_554 9.01(2)
P1 O6 2_555 4.02(2)
P1 O6 2_556 9.05(2)
P1 O6 2_645 8.51(2)
P1 O6 2_655 6.76(2)
P1 O6 2_656 8.589(19)
P1 O6 3_465 9.061(19)
P1 O6 3_555 8.06(2)
P1 O6 3_556 8.08(2)
P1 O6 3_565 5.40(2)
P1 O6 3_566 5.44(2)
P1 O6 3_656 8.72(2)
P1 O6 3_665 8.81(2)
P1 O6 3_666 6.349(19)
P1 O6 4_454 7.679(18)
P1 O6 4_455 9.31(2)
P1 O6 4_554 4.99(2)
P1 O6 4_555 3.88(2)
P1 O6 4_564 9.52(2)
P1 O6 4_565 8.98(2)
P1 O6 4_654 9.60(2)
P1 O6 4_655 6.680(19)
P1 O7 1_454 8.180(18)
P1 O7 1_455 5.54(2)
P1 O7 1_545 9.935(19)
P1 O7 1_554 8.74(2)
P1 O7 . 1.60(2)
P1 O7 1_556 7.71(2)
P1 O7 1_655 8.70(2)
P1 O7 1_656 9.739(18)
P1 O7 2_545 5.876(19)
P1 O7 2_546 9.94(2)
P1 O7 2_555 6.309(19)
P1 O7 2_645 6.27(2)
P1 O7 2_646 8.127(19)
P1 O7 2_655 6.68(2)
P1 O7 2_656 8.445(19)
P1 O7 3_555 9.958(18)
P1 O7 3_556 9.91(2)
P1 O7 3_565 5.601(18)
P1 O7 3_566 5.51(2)
P1 O7 3_656 9.174(18)
P1 O7 3_665 7.42(2)
P1 O7 3_666 4.048(18)
P1 O7 4_454 6.614(18)
P1 O7 4_455 8.54(2)
P1 O7 4_464 8.796(18)
P1 O7 4_554 5.86(2)
P1 O7 4_555 5.089(19)
P1 O7 4_564 8.25(2)
P1 O7 4_565 7.716(19)
P1 O7 4_655 8.954(19)
P2 P2 1_454 8.849(13)
P2 P2 1_455 7.114(16)
P2 P2 1_554 8.082(16)
P2 P2 1_556 8.082(16)
P2 P2 1_655 7.114(16)
P2 P2 1_656 8.849(13)
P2 P2 2_544 9.493(13)
P2 P2 2_545 8.513(16)
P2 P2 2_554 9.493(13)
P2 P2 2_555 8.513(16)
P2 P2 2_644 9.015(15)
P2 P2 2_645 5.101(13)
P2 P2 2_654 9.015(15)
P2 P2 2_655 5.101(13)
P2 P2 2_745 8.988(15)
P2 P2 2_755 8.988(15)
P2 P2 3_555 9.547(13)
P2 P2 3_565 6.927(14)
P2 P2 3_566 9.780(17)
P2 P2 3_655 7.969(14)
P2 P2 3_656 8.576(14)
P2 P2 3_665 4.508(15)
P2 P2 3_666 5.512(15)
P2 P2 3_765 9.690(17)
P2 P2 3_766 8.145(13)
P2 P2 4_454 7.261(13)
P2 P2 4_455 9.505(17)
P2 P2 4_554 4.574(15)
P2 P2 4_555 4.574(15)
P2 P2 4_564 8.898(14)
P2 P2 4_565 8.898(14)
P2 P2 4_654 9.505(17)
P2 P2 4_655 7.261(13)
P2 O1 1_454 9.24(2)
P2 O1 1_554 5.28(2)
P2 O1 . 3.97(3)
P2 O1 1_654 8.46(3)
P2 O1 1_655 4.67(2)
P2 O1 2_545 6.12(2)
P2 O1 2_546 9.86(3)
P2 O1 2_555 6.81(2)
P2 O1 2_645 5.96(2)
P2 O1 2_646 7.59(2)
P2 O1 2_655 6.66(2)
P2 O1 2_656 8.16(2)
P2 O1 3_555 9.67(2)
P2 O1 3_556 9.38(2)
P2 O1 3_565 6.43(2)
P2 O1 3_566 5.99(3)
P2 O1 3_656 8.20(2)
P2 O1 3_665 7.63(3)
P2 O1 3_666 3.89(2)
P2 O1 3_766 9.78(2)
P2 O1 4_454 9.40(2)
P2 O1 4_553 9.46(2)
P2 O1 4_554 3.46(2)
P2 O1 4_555 8.07(3)
P2 O1 4_564 7.83(2)
P2 O1 4_654 6.07(2)
P2 O1 4_655 7.24(2)
P2 O1 4_664 9.28(2)
P2 O2 1_455 7.81(2)
P2 O2 1_554 9.29(2)
P2 O2 . 1.530(17)
P2 O2 1_556 7.01(2)
P2 O2 1_655 6.70(2)
P2 O2 1_656 7.353(17)
P2 O2 2_544 8.157(19)
P2 O2 2_545 8.21(2)
P2 O2 2_554 8.377(19)
P2 O2 2_555 8.43(2)
P2 O2 2_644 8.10(2)
P2 O2 2_645 5.39(2)
P2 O2 2_654 8.33(2)
P2 O2 2_655 5.71(2)
P2 O2 2_745 9.58(2)
P2 O2 2_755 9.77(2)
P2 O2 3_555 9.01(2)
P2 O2 3_564 9.941(18)
P2 O2 3_565 5.87(2)
P2 O2 3_655 7.85(2)
P2 O2 3_656 9.50(2)
P2 O2 3_665 3.85(2)
P2 O2 3_666 6.591(19)
P2 O2 3_765 9.82(2)
P2 O2 3_766 9.349(19)
P2 O2 4_454 8.552(19)
P2 O2 4_455 9.60(2)
P2 O2 4_554 5.77(2)
P2 O2 4_555 3.84(2)
P2 O2 4_564 9.38(2)
P2 O2 4_565 8.33(2)
P2 O2 4_654 9.73(2)
P2 O2 4_655 6.21(2)
P2 O2 4_665 9.65(2)
P2 O3 1_545 9.07(2)
P2 O3 1_554 7.72(2)
P2 O3 . 3.61(2)
P2 O3 1_556 9.85(2)
P2 O3 1_645 9.32(2)
P2 O3 1_655 4.20(2)
P2 O3 1_656 8.00(2)
P2 O3 2_544 7.84(2)
P2 O3 2_545 5.01(2)
P2 O3 2_554 9.68(2)
P2 O3 2_555 7.57(2)
P2 O3 2_644 9.93(2)
P2 O3 2_645 4.97(2)
P2 O3 2_646 9.02(2)
P2 O3 2_655 7.54(2)
P2 O3 3_465 9.98(2)
P2 O3 3_555 9.60(2)
P2 O3 3_565 4.100(18)
P2 O3 3_566 6.77(2)
P2 O3 3_665 5.93(2)
P2 O3 3_666 5.154(18)
P2 O3 4_554 5.609(19)
P2 O3 4_555 7.08(2)
P2 O3 4_564 7.585(19)
P2 O3 4_565 8.73(2)
P2 O3 4_654 7.41(2)
P2 O3 4_655 5.993(19)
P2 O3 4_664 9.00(2)
P2 O3 4_665 7.874(19)
P2 O4 1_454 8.701(17)
P2 O4 1_455 7.40(2)
P2 O4 1_554 7.80(2)
P2 O4 . 1.513(19)
P2 O4 1_556 8.62(2)
P2 O4 1_565 8.627(18)
P2 O4 1_655 7.14(2)
P2 O4 1_656 9.246(17)
P2 O4 2_545 9.33(2)
P2 O4 2_554 9.063(17)
P2 O4 2_555 7.60(2)
P2 O4 2_645 6.513(18)
P2 O4 2_654 8.67(2)
P2 O4 2_655 3.625(18)
P2 O4 2_656 9.04(2)
P2 O4 2_745 9.95(2)
P2 O4 2_755 8.35(2)
P2 O4 3_555 8.576(18)
P2 O4 3_565 7.723(19)
P2 O4 3_655 6.91(2)
P2 O4 3_656 7.145(19)
P2 O4 3_665 5.82(2)
P2 O4 3_666 6.10(2)
P2 O4 3_756 9.429(18)
P2 O4 3_766 8.661(18)
P2 O4 4_454 6.877(19)
P2 O4 4_455 9.57(2)
P2 O4 4_554 3.69(2)
P2 O4 4_555 4.51(2)
P2 O4 4_654 9.01(2)
P2 O4 4_655 7.091(18)
P2 O5 1_454 8.02(2)
P2 O5 1_455 5.74(2)
P2 O5 1_545 9.53(2)
P2 O5 1_554 8.45(3)
P2 O5 . 1.582(19)
P2 O5 1_556 8.01(2)
P2 O5 1_655 8.56(2)
P2 O5 1_656 9.868(18)
P2 O5 2_545 9.35(2)
P2 O5 2_644 8.51(2)
P2 O5 2_645 4.56(2)
P2 O5 2_646 9.99(3)
P2 O5 2_654 9.25(2)
P2 O5 2_655 5.82(2)
P2 O5 2_745 7.44(2)
P2 O5 2_746 9.83(2)
P2 O5 2_755 8.27(2)
P2 O5 3_565 7.992(18)
P2 O5 3_655 8.50(2)
P2 O5 3_656 9.27(2)
P2 O5 3_665 4.00(2)
P2 O5 3_666 5.45(3)
P2 O5 3_765 8.33(2)
P2 O5 3_766 6.745(18)
P2 O5 4_454 6.296(18)
P2 O5 4_455 8.58(2)
P2 O5 4_464 9.208(19)
P2 O5 4_554 5.29(2)
P2 O5 4_555 4.94(2)
P2 O5 4_564 8.55(2)
P2 O5 4_565 8.34(2)
P2 O5 4_655 8.740(18)
P2 O6 1_455 9.90(2)
P2 O6 1_554 7.41(2)
P2 O6 . 2.89(2)
P2 O6 1_556 9.61(2)
P2 O6 1_565 9.63(2)
P2 O6 1_655 4.46(2)
P2 O6 1_656 8.140(19)
P2 O6 2_544 9.37(2)
P2 O6 2_545 7.17(2)
P2 O6 2_554 8.41(2)
P2 O6 2_555 5.86(2)
P2 O6 2_645 6.64(2)
P2 O6 2_655 5.20(2)
P2 O6 2_656 9.15(2)
P2 O6 3_555 7.66(2)
P2 O6 3_556 9.37(2)
P2 O6 3_565 5.716(19)
P2 O6 3_566 7.85(2)
P2 O6 3_655 8.38(2)
P2 O6 3_656 7.85(2)
P2 O6 3_665 6.64(2)
P2 O6 3_666 5.957(19)
P2 O6 4_454 9.34(2)
P2 O6 4_554 4.035(19)
P2 O6 4_555 5.91(2)
P2 O6 4_564 9.57(2)
P2 O6 4_654 6.83(2)
P2 O6 4_655 5.261(18)
P2 O7 1_454 8.669(17)
P2 O7 1_455 8.22(2)
P2 O7 1_545 9.433(18)
P2 O7 1_554 6.91(2)
P2 O7 . 1.58(2)
P2 O7 1_556 9.38(2)
P2 O7 1_655 6.22(2)
P2 O7 1_656 9.301(18)
P2 O7 2_544 9.485(18)
P2 O7 2_545 7.23(2)
P2 O7 2_555 8.20(2)
P2 O7 2_644 9.77(2)
P2 O7 2_645 4.492(18)
P2 O7 2_646 8.69(2)
P2 O7 2_655 5.927(18)
P2 O7 2_656 9.51(2)
P2 O7 2_745 9.45(2)
P2 O7 3_555 9.953(18)
P2 O7 3_565 6.399(18)
P2 O7 3_566 8.28(2)
P2 O7 3_655 9.26(2)
P2 O7 3_656 8.706(18)
P2 O7 3_665 5.26(2)
P2 O7 3_666 4.204(19)
P2 O7 3_766 8.250(19)
P2 O7 4_454 7.92(2)
P2 O7 4_554 4.070(19)
P2 O7 4_555 6.06(2)
P2 O7 4_564 7.737(18)
P2 O7 4_565 8.94(2)
P2 O7 4_654 8.46(2)
P2 O7 4_655 7.352(18)
P2 O7 4_665 9.867(18)
O1 O1 1_454 8.85(2)
O1 O1 1_455 7.11(3)
O1 O1 1_554 8.08(3)
O1 O1 1_556 8.08(3)
O1 O1 1_655 7.11(3)
O1 O1 1_656 8.85(2)
O1 O1 2_545 6.48(3)
O1 O1 2_546 6.97(3)
O1 O1 2_555 6.48(3)
O1 O1 2_556 6.97(3)
O1 O1 2_645 9.20(3)
O1 O1 2_646 7.32(2)
O1 O1 2_655 9.20(3)
O1 O1 2_656 7.32(2)
O1 O1 3_466 9.22(3)
O1 O1 3_556 8.29(3)
O1 O1 3_565 8.14(3)
O1 O1 3_566 2.76(3)
O1 O1 3_567 8.92(3)
O1 O1 3_656 9.62(3)
O1 O1 3_666 5.60(3)
O1 O1 3_667 8.11(3)
O1 O1 4_454 7.57(2)
O1 O1 4_455 9.74(3)
O1 O1 4_464 9.88(3)
O1 O1 4_554 5.05(3)
O1 O1 4_555 5.05(3)
O1 O1 4_564 8.12(3)
O1 O1 4_565 8.12(3)
O1 O1 4_654 9.74(3)
O1 O1 4_655 7.57(2)
O1 O1 4_665 9.88(3)
O1 O2 1_455 5.94(2)
O1 O2 1_456 8.15(3)
O1 O2 . 4.60(3)
O1 O2 1_556 3.84(3)
O1 O2 1_656 8.01(3)
O1 O2 2_544 9.50(3)
O1 O2 2_545 6.16(3)
O1 O2 2_554 9.21(3)
O1 O2 2_555 5.71(3)
O1 O2 2_645 6.63(3)
O1 O2 2_646 9.21(2)
O1 O2 2_655 6.22(3)
O1 O2 2_656 8.91(2)
O1 O2 3_555 8.98(2)
O1 O2 3_556 9.68(3)
O1 O2 3_565 4.98(2)
O1 O2 3_566 6.15(3)
O1 O2 3_656 8.99(2)
O1 O2 3_665 7.05(3)
O1 O2 3_666 5.01(2)
O1 O2 4_454 8.73(2)
O1 O2 4_455 6.49(3)
O1 O2 4_465 9.37(3)
O1 O2 4_554 9.00(3)
O1 O2 4_555 3.04(3)
O1 O2 4_556 8.25(3)
O1 O2 4_565 7.41(3)
O1 O2 4_655 8.80(3)
O1 O2 4_656 9.94(2)
O1 O3 1_455 7.66(3)
O1 O3 1_545 9.21(3)
O1 O3 . 2.57(3)
O1 O3 1_556 6.12(3)
O1 O3 1_655 7.46(3)
O1 O3 1_656 6.99(2)
O1 O3 2_445 8.69(3)
O1 O3 2_455 9.93(3)
O1 O3 2_545 4.28(3)
O1 O3 2_546 7.71(3)
O1 O3 2_555 6.45(3)
O1 O3 2_556 9.09(3)
O1 O3 2_645 7.90(3)
O1 O3 2_646 8.12(2)
O1 O3 2_655 9.25(3)
O1 O3 2_656 9.44(2)
O1 O3 3_465 8.41(2)
O1 O3 3_466 9.17(3)
O1 O3 3_556 9.62(3)
O1 O3 3_565 5.69(3)
O1 O3 3_566 2.86(3)
O1 O3 3_665 9.76(3)
O1 O3 3_666 5.79(3)
O1 O3 4_454 9.47(2)
O1 O3 4_455 9.63(3)
O1 O3 4_554 7.51(3)
O1 O3 4_555 4.68(3)
O1 O3 4_564 8.57(3)
O1 O3 4_565 6.25(3)
O1 O3 4_655 7.22(3)
O1 O3 4_665 8.32(3)
O1 O4 1_454 9.93(3)
O1 O4 1_455 4.96(2)
O1 O4 1_456 9.01(3)
O1 O4 1_465 9.37(2)
O1 O4 . 4.07(3)
O1 O4 1_556 5.96(3)
O1 O4 1_565 8.93(3)
O1 O4 1_566 9.93(2)
O1 O4 1_656 9.55(2)
O1 O4 2_545 8.06(2)
O1 O4 2_555 5.16(2)
O1 O4 2_556 8.93(3)
O1 O4 2_645 8.05(3)
O1 O4 2_646 8.96(2)
O1 O4 2_655 5.16(3)
O1 O4 2_656 6.48(2)
O1 O4 3_555 8.80(2)
O1 O4 3_556 8.07(3)
O1 O4 3_565 7.38(2)
O1 O4 3_566 6.50(3)
O1 O4 3_655 9.80(3)
O1 O4 3_656 6.80(2)
O1 O4 3_665 8.56(3)
O1 O4 3_666 4.83(2)
O1 O4 4_454 6.56(2)
O1 O4 4_455 5.85(3)
O1 O4 4_554 7.33(3)
O1 O4 4_555 2.72(2)
O1 O4 4_556 9.57(3)
O1 O4 4_565 9.27(2)
O1 O4 4_655 9.05(3)
O1 O5 1_355 9.92(3)
O1 O5 1_454 9.78(3)
O1 O5 1_455 3.35(2)
O1 O5 1_456 7.57(3)
O1 O5 . 5.03(3)
O1 O5 1_556 5.82(3)
O1 O5 2_545 7.28(2)
O1 O5 2_555 7.56(2)
O1 O5 2_645 5.56(3)
O1 O5 2_646 7.53(3)
O1 O5 2_655 5.92(3)
O1 O5 2_656 7.80(3)
O1 O5 2_746 9.91(2)
O1 O5 3_565 7.09(2)
O1 O5 3_566 6.95(3)
O1 O5 3_656 8.52(3)
O1 O5 3_665 6.85(3)
O1 O5 3_666 2.72(3)
O1 O5 3_667 9.93(3)
O1 O5 3_766 8.23(2)
O1 O5 4_454 6.90(3)
O1 O5 4_455 5.33(3)
O1 O5 4_464 9.15(3)
O1 O5 4_465 8.04(3)
O1 O5 4_554 8.97(3)
O1 O5 4_555 4.87(2)
O1 O5 4_556 9.87(3)
O1 O5 4_565 7.74(2)
O1 O6 1_455 7.18(3)
O1 O6 . 2.52(3)
O1 O6 1_556 6.10(3)
O1 O6 1_565 9.04(3)
O1 O6 1_655 7.90(3)
O1 O6 1_656 7.46(2)
O1 O6 2_455 9.09(3)
O1 O6 2_545 6.68(3)
O1 O6 2_546 9.26(3)
O1 O6 2_555 4.31(3)
O1 O6 2_556 7.72(3)
O1 O6 2_645 9.04(3)
O1 O6 2_646 9.23(2)
O1 O6 2_655 7.46(3)
O1 O6 2_656 7.69(2)
O1 O6 3_465 9.44(2)
O1 O6 3_555 8.88(3)
O1 O6 3_556 7.39(3)
O1 O6 3_565 6.62(3)
O1 O6 3_566 4.43(3)
O1 O6 3_656 8.55(3)
O1 O6 3_665 9.99(3)
O1 O6 3_666 6.16(3)
O1 O6 4_454 8.23(2)
O1 O6 4_455 8.41(3)
O1 O6 4_554 6.42(3)
O1 O6 4_555 2.60(3)
O1 O6 4_565 8.55(3)
O1 O6 4_655 6.63(3)
O1 O7 1_454 9.38(2)
O1 O7 1_455 5.21(3)
O1 O7 1_456 9.85(3)
O1 O7 . 2.57(3)
O1 O7 1_556 6.23(3)
O1 O7 1_655 9.34(3)
O1 O7 1_656 9.05(2)
O1 O7 2_545 6.03(2)
O1 O7 2_546 8.72(3)
O1 O7 2_555 6.51(2)
O1 O7 2_556 9.06(3)
O1 O7 2_645 6.99(3)
O1 O7 2_646 7.14(2)
O1 O7 2_655 7.41(3)
O1 O7 2_656 7.55(2)
O1 O7 3_556 9.35(3)
O1 O7 3_565 6.78(2)
O1 O7 3_566 4.52(3)
O1 O7 3_656 9.01(2)
O1 O7 3_665 8.79(3)
O1 O7 3_666 3.75(2)
O1 O7 3_667 9.03(3)
O1 O7 4_454 7.22(2)
O1 O7 4_455 7.53(3)
O1 O7 4_464 9.30(2)
O1 O7 4_465 9.54(3)
O1 O7 4_554 7.11(3)
O1 O7 4_555 4.17(2)
O1 O7 4_564 9.21(3)
O1 O7 4_565 7.19(2)
O1 O7 4_655 8.91(3)
O2 O2 1_454 8.85(2)
O2 O2 1_455 7.11(3)
O2 O2 1_554 8.08(3)
O2 O2 1_556 8.08(3)
O2 O2 1_655 7.11(3)
O2 O2 1_656 8.85(2)
O2 O2 2_544 7.15(2)
O2 O2 2_545 8.40(3)
O2 O2 2_554 7.15(2)
O2 O2 2_555 8.40(3)
O2 O2 2_644 7.64(3)
O2 O2 2_645 6.34(2)
O2 O2 2_654 7.64(3)
O2 O2 2_655 6.34(2)
O2 O2 3_555 8.72(3)
O2 O2 3_564 8.45(2)
O2 O2 3_565 5.06(3)
O2 O2 3_655 8.03(3)
O2 O2 3_664 9.87(3)
O2 O2 3_665 3.74(3)
O2 O2 3_666 7.82(2)
O2 O2 4_454 7.38(2)
O2 O2 4_455 9.59(3)
O2 O2 4_554 4.75(3)
O2 O2 4_555 4.75(3)
O2 O2 4_564 8.58(3)
O2 O2 4_565 8.58(3)
O2 O2 4_654 9.59(3)
O2 O2 4_655 7.38(2)
O2 O3 1_454 9.51(2)
O2 O3 1_545 9.18(3)
O2 O3 1_554 6.28(2)
O2 O3 . 3.38(3)
O2 O3 1_645 9.85(3)
O2 O3 1_654 9.47(3)
O2 O3 1_655 4.90(3)
O2 O3 1_656 9.43(2)
O2 O3 2_544 6.65(2)
O2 O3 2_545 5.15(3)
O2 O3 2_554 8.53(2)
O2 O3 2_555 7.42(3)
O2 O3 2_644 9.46(3)
O2 O3 2_645 5.84(2)
O2 O3 2_655 7.91(3)
O2 O3 3_465 9.06(3)
O2 O3 3_555 9.28(2)
O2 O3 3_564 9.50(3)
O2 O3 3_565 2.68(2)
O2 O3 3_566 7.40(3)
O2 O3 3_665 5.80(3)
O2 O3 3_666 6.60(2)
O2 O3 4_454 9.61(3)
O2 O3 4_554 4.74(2)
O2 O3 4_555 7.73(3)
O2 O3 4_564 6.70(2)
O2 O3 4_565 9.07(3)
O2 O3 4_654 7.34(3)
O2 O3 4_655 7.32(2)
O2 O3 4_664 8.74(3)
O2 O3 4_665 8.72(2)
O2 O4 1_454 7.28(2)
O2 O4 1_455 7.12(3)
O2 O4 1_554 6.79(3)
O2 O4 . 2.48(2)
O2 O4 1_556 9.84(2)
O2 O4 1_565 8.64(2)
O2 O4 1_655 7.93(3)
O2 O4 2_544 9.54(2)
O2 O4 2_545 9.23(3)
O2 O4 2_554 7.62(2)
O2 O4 2_555 7.23(3)
O2 O4 2_644 9.60(3)
O2 O4 2_645 6.97(2)
O2 O4 2_654 7.69(3)
O2 O4 2_655 3.96(2)
O2 O4 2_755 8.96(3)
O2 O4 3_555 7.88(2)
O2 O4 3_565 6.68(2)
O2 O4 3_655 6.66(3)
O2 O4 3_656 8.14(2)
O2 O4 3_665 5.18(3)
O2 O4 3_666 6.98(2)
O2 O4 3_766 9.73(2)
O2 O4 4_454 5.79(3)
O2 O4 4_455 9.82(3)
O2 O4 4_554 2.80(3)
O2 O4 4_555 5.76(2)
O2 O4 4_564 9.58(2)
O2 O4 4_654 9.13(3)
O2 O4 4_655 8.43(2)
O2 O5 1_454 6.49(2)
O2 O5 1_455 5.42(3)
O2 O5 1_545 9.94(3)
O2 O5 1_554 7.57(3)
O2 O5 . 2.63(2)
O2 O5 1_556 9.34(3)
O2 O5 1_655 9.26(3)
O2 O5 2_544 8.88(2)
O2 O5 2_545 9.14(3)
O2 O5 2_554 9.40(2)
O2 O5 2_555 9.64(3)
O2 O5 2_644 7.61(3)
O2 O5 2_645 4.98(3)
O2 O5 2_654 8.21(3)
O2 O5 2_655 5.86(3)
O2 O5 2_745 8.21(2)
O2 O5 2_755 8.77(2)
O2 O5 3_565 6.95(2)
O2 O5 3_655 8.27(3)
O2 O5 3_665 2.90(3)
O2 O5 3_666 6.38(3)
O2 O5 3_765 8.36(3)
O2 O5 3_766 8.03(2)
O2 O5 4_454 5.29(2)
O2 O5 4_455 8.98(3)
O2 O5 4_464 8.34(2)
O2 O5 4_554 4.94(3)
O2 O5 4_555 6.27(3)
O2 O5 4_564 8.12(3)
O2 O5 4_565 8.99(3)
O2 O5 4_655 9.97(2)
O2 O6 1_454 8.99(2)
O2 O6 1_455 9.51(3)
O2 O6 1_554 6.06(2)
O2 O6 . 2.94(3)
O2 O6 1_565 9.45(3)
O2 O6 1_654 9.69(3)
O2 O6 1_655 5.31(3)
O2 O6 1_656 9.65(2)
O2 O6 2_544 8.40(2)
O2 O6 2_545 7.26(3)
O2 O6 2_554 7.05(2)
O2 O6 2_555 5.65(3)
O2 O6 2_645 7.31(3)
O2 O6 2_654 9.38(3)
O2 O6 2_655 5.71(3)
O2 O6 3_555 7.13(3)
O2 O6 3_556 9.92(3)
O2 O6 3_565 4.60(2)
O2 O6 3_566 8.29(3)
O2 O6 3_655 8.39(3)
O2 O6 3_656 8.96(2)
O2 O6 3_665 6.37(3)
O2 O6 3_666 7.11(2)
O2 O6 4_454 8.39(3)
O2 O6 4_554 2.73(2)
O2 O6 4_555 6.69(3)
O2 O6 4_564 8.90(3)
O2 O6 4_654 6.77(3)
O2 O6 4_655 6.74(2)
O2 O7 1_454 7.23(2)
O2 O7 1_455 7.95(3)
O2 O7 1_545 9.81(2)
O2 O7 1_554 5.73(3)
O2 O7 . 2.48(2)
O2 O7 1_655 7.10(3)
O2 O7 2_544 8.26(2)
O2 O7 2_545 7.00(3)
O2 O7 2_554 8.91(2)
O2 O7 2_555 7.76(3)
O2 O7 2_644 9.04(3)
O2 O7 2_645 5.00(2)
O2 O7 2_646 9.94(2)
O2 O7 2_654 9.65(3)
O2 O7 2_655 6.02(2)
O2 O7 3_555 9.37(2)
O2 O7 3_565 5.11(2)
O2 O7 3_566 8.50(3)
O2 O7 3_655 9.09(3)
O2 O7 3_656 9.55(2)
O2 O7 3_665 4.57(3)
O2 O7 3_666 5.42(2)
O2 O7 3_766 9.37(2)
O2 O7 4_454 7.10(3)
O2 O7 4_464 9.49(3)
O2 O7 4_554 3.50(2)
O2 O7 4_555 7.14(3)
O2 O7 4_564 7.20(2)
O2 O7 4_565 9.52(2)
O2 O7 4_654 8.67(3)
O2 O7 4_655 8.74(2)
O3 O3 1_454 8.85(2)
O3 O3 1_455 7.11(3)
O3 O3 1_554 8.08(3)
O3 O3 1_556 8.08(3)
O3 O3 1_655 7.11(3)
O3 O3 1_656 8.85(2)
O3 O3 2_444 9.94(2)
O3 O3 2_445 9.02(3)
O3 O3 2_454 9.94(2)
O3 O3 2_455 9.02(3)
O3 O3 2_544 8.99(3)
O3 O3 2_545 5.08(2)
O3 O3 2_554 8.99(3)
O3 O3 2_555 5.08(2)
O3 O3 2_645 8.45(3)
O3 O3 2_655 8.45(3)
O3 O3 3_465 6.97(2)
O3 O3 3_466 9.82(3)
O3 O3 3_565 3.42(3)
O3 O3 3_566 4.69(3)
O3 O3 3_665 8.72(3)
O3 O3 3_666 6.99(2)
O3 O3 4_454 8.75(2)
O3 O3 4_464 8.40(2)
O3 O3 4_554 6.69(3)
O3 O3 4_555 6.69(3)
O3 O3 4_564 6.22(3)
O3 O3 4_565 6.22(3)
O3 O3 4_655 8.75(2)
O3 O3 4_665 8.40(2)
O3 O4 1_454 8.07(2)
O3 O4 1_455 5.05(3)
O3 O4 1_465 8.09(2)
O3 O4 1_554 9.81(3)
O3 O4 . 4.36(3)
O3 O4 1_556 8.51(2)
O3 O4 1_565 7.68(2)
O3 O4 2_545 8.80(2)
O3 O4 2_554 7.68(2)
O3 O4 2_555 3.99(3)
O3 O4 2_645 8.88(2)
O3 O4 2_654 9.91(3)
O3 O4 2_655 4.17(3)
O3 O4 2_656 8.20(2)
O3 O4 3_555 8.42(2)
O3 O4 3_556 9.65(3)
O3 O4 3_565 4.98(2)
O3 O4 3_566 6.85(3)
O3 O4 3_655 9.55(3)
O3 O4 3_656 8.70(2)
O3 O4 3_665 6.71(3)
O3 O4 3_666 5.44(2)
O3 O4 4_454 4.99(2)
O3 O4 4_455 7.11(3)
O3 O4 4_464 8.96(2)
O3 O4 4_554 6.10(3)
O3 O4 4_555 5.03(2)
O3 O4 4_564 9.62(3)
O3 O4 4_565 8.98(2)
O3 O5 1_355 9.62(3)
O3 O5 1_454 7.55(3)
O3 O5 1_455 2.64(3)
O3 O5 1_456 9.36(3)
O3 O5 1_465 9.45(3)
O3 O5 . 4.75(3)
O3 O5 1_556 8.10(3)
O3 O5 2_544 9.68(2)
O3 O5 2_545 7.81(3)
O3 O5 2_554 8.64(2)
O3 O5 2_555 6.48(3)
O3 O5 2_645 6.36(2)
O3 O5 2_654 9.57(3)
O3 O5 2_655 4.62(2)
O3 O5 2_656 9.04(3)
O3 O5 3_565 5.07(2)
O3 O5 3_566 7.63(3)
O3 O5 3_665 4.88(3)
O3 O5 3_666 4.34(3)
O3 O5 3_766 8.98(2)
O3 O5 4_454 5.83(3)
O3 O5 4_455 7.02(3)
O3 O5 4_464 6.86(3)
O3 O5 4_465 7.89(3)
O3 O5 4_554 8.27(3)
O3 O5 4_555 6.79(2)
O3 O5 4_564 9.02(3)
O3 O5 4_565 7.69(2)
O3 O6 1_454 8.81(2)
O3 O6 1_455 7.07(3)
O3 O6 1_554 8.46(3)
O3 O6 . 2.50(3)
O3 O6 1_556 8.46(3)
O3 O6 1_565 7.64(3)
O3 O6 1_655 7.99(3)
O3 O6 1_656 9.57(2)
O3 O6 2_454 9.36(2)
O3 O6 2_455 8.37(3)
O3 O6 2_545 7.54(3)
O3 O6 2_554 7.91(3)
O3 O6 2_555 2.75(3)
O3 O6 2_556 9.12(3)
O3 O6 2_645 9.77(3)
O3 O6 2_655 6.80(3)
O3 O6 2_656 9.18(2)
O3 O6 3_465 7.77(2)
O3 O6 3_555 8.65(3)
O3 O6 3_556 9.23(3)
O3 O6 3_565 4.08(3)
O3 O6 3_566 5.19(3)
O3 O6 3_665 8.61(3)
O3 O6 3_666 6.84(2)
O3 O6 4_454 7.06(2)
O3 O6 4_455 9.35(3)
O3 O6 4_464 9.64(2)
O3 O6 4_554 4.99(3)
O3 O6 4_555 5.00(3)
O3 O6 4_564 8.25(3)
O3 O6 4_565 8.26(3)
O3 O6 4_655 7.98(2)
O3 O7 1_454 7.19(2)
O3 O7 1_455 5.04(3)
O3 O7 1_554 8.38(3)
O3 O7 . 2.53(2)
O3 O7 1_556 8.55(3)
O3 O7 1_565 9.52(2)
O3 O7 1_655 9.41(3)
O3 O7 2_544 9.89(2)
O3 O7 2_545 6.44(2)
O3 O7 2_554 8.98(2)
O3 O7 2_555 4.92(2)
O3 O7 2_556 9.92(3)
O3 O7 2_645 7.44(3)
O3 O7 2_646 9.59(2)
O3 O7 2_655 6.18(3)
O3 O7 2_656 8.65(2)
O3 O7 3_465 9.35(2)
O3 O7 3_565 4.35(2)
O3 O7 3_566 5.27(3)
O3 O7 3_665 7.19(3)
O3 O7 3_666 4.79(2)
O3 O7 4_454 6.45(2)
O3 O7 4_455 8.98(3)
O3 O7 4_464 7.26(2)
O3 O7 4_465 9.58(3)
O3 O7 4_554 6.43(3)
O3 O7 4_555 6.54(2)
O3 O7 4_564 7.25(3)
O3 O7 4_565 7.34(2)
O4 O4 1_454 8.85(2)
O4 O4 1_455 7.11(3)
O4 O4 1_554 8.08(3)
O4 O4 1_556 8.08(3)
O4 O4 1_655 7.11(3)
O4 O4 1_656 8.85(2)
O4 O4 2_544 9.98(2)
O4 O4 2_545 8.27(3)
O4 O4 2_554 9.98(2)
O4 O4 2_555 8.27(3)
O4 O4 2_644 9.72(3)
O4 O4 2_645 5.07(2)
O4 O4 2_646 9.35(2)
O4 O4 2_654 9.72(3)
O4 O4 2_655 5.07(2)
O4 O4 2_656 9.35(2)
O4 O4 2_745 9.18(3)
O4 O4 2_755 9.18(3)
O4 O4 3_555 7.78(2)
O4 O4 3_556 9.73(3)
O4 O4 3_565 8.71(2)
O4 O4 3_655 6.05(2)
O4 O4 3_656 5.76(2)
O4 O4 3_665 7.21(2)
O4 O4 3_666 6.97(2)
O4 O4 3_756 8.54(2)
O4 O4 3_766 9.40(2)
O4 O4 4_454 6.98(2)
O4 O4 4_455 9.29(3)
O4 O4 4_554 4.11(3)
O4 O4 4_555 4.11(3)
O4 O4 4_654 9.29(3)
O4 O4 4_655 6.98(2)
O4 O5 1_445 9.72(2)
O4 O5 1_454 8.57(2)
O4 O5 1_455 5.95(3)
O4 O5 1_545 8.12(2)
O4 O5 1_554 9.09(3)
O4 O5 . 2.62(2)
O4 O5 1_556 7.86(3)
O4 O5 1_655 8.92(3)
O4 O5 1_656 9.84(2)
O4 O5 2_544 9.75(2)
O4 O5 2_545 8.62(3)
O4 O5 2_644 8.25(3)
O4 O5 2_645 3.10(2)
O4 O5 2_646 9.04(3)
O4 O5 2_655 7.21(2)
O4 O5 2_745 6.79(3)
O4 O5 2_746 8.98(2)
O4 O5 2_755 9.40(2)
O4 O5 3_565 8.57(2)
O4 O5 3_655 7.38(2)
O4 O5 3_656 7.84(3)
O4 O5 3_665 5.25(3)
O4 O5 3_666 5.87(3)
O4 O5 3_756 8.89(2)
O4 O5 3_765 9.10(3)
O4 O5 3_766 7.22(2)
O4 O5 4_454 5.96(2)
O4 O5 4_455 7.92(3)
O4 O5 4_554 5.08(3)
O4 O5 4_555 3.92(3)
O4 O5 4_565 9.47(2)
O4 O5 4_655 8.32(2)
O4 O6 1_455 9.75(3)
O4 O6 1_545 9.82(3)
O4 O6 1_554 7.79(2)
O4 O6 . 2.69(3)
O4 O6 1_556 9.19(3)
O4 O6 1_655 4.54(3)
O4 O6 1_656 7.76(2)
O4 O6 2_544 8.85(2)
O4 O6 2_545 5.93(3)
O4 O6 2_554 9.51(2)
O4 O6 2_555 6.88(3)
O4 O6 2_645 5.45(3)
O4 O6 2_646 8.92(2)
O4 O6 2_655 6.47(3)
O4 O6 2_656 9.58(2)
O4 O6 3_555 6.67(2)
O4 O6 3_556 8.17(3)
O4 O6 3_565 6.91(2)
O4 O6 3_566 8.36(3)
O4 O6 3_655 7.61(3)
O4 O6 3_656 6.52(2)
O4 O6 3_665 7.82(3)
O4 O6 3_666 6.76(2)
O4 O6 4_454 9.29(2)
O4 O6 4_554 4.15(2)
O4 O6 4_555 5.40(3)
O4 O6 4_654 7.03(3)
O4 O6 4_655 4.87(2)
O4 O7 1_454 9.13(2)
O4 O7 1_455 8.31(3)
O4 O7 1_545 7.94(2)
O4 O7 1_554 7.61(3)
O4 O7 . 2.43(2)
O4 O7 1_556 9.20(3)
O4 O7 1_655 6.63(3)
O4 O7 1_656 9.22(2)
O4 O7 2_544 9.23(2)
O4 O7 2_545 6.38(3)
O4 O7 2_555 9.21(2)
O4 O7 2_644 9.62(3)
O4 O7 2_645 3.24(2)
O4 O7 2_646 7.68(2)
O4 O7 2_655 7.40(2)
O4 O7 2_745 9.03(3)
O4 O7 2_746 9.62(2)
O4 O7 3_555 8.96(2)
O4 O7 3_565 7.18(2)
O4 O7 3_566 8.50(3)
O4 O7 3_655 8.31(2)
O4 O7 3_656 7.22(2)
O4 O7 3_665 6.34(3)
O4 O7 3_666 4.83(2)
O4 O7 3_766 8.70(2)
O4 O7 4_454 7.56(2)
O4 O7 4_554 3.58(2)
O4 O7 4_555 5.11(3)
O4 O7 4_564 9.24(2)
O4 O7 4_565 9.94(2)
O4 O7 4_654 8.35(3)
O4 O7 4_655 6.74(2)
O5 O5 1_454 8.85(2)
O5 O5 1_455 7.11(2)
O5 O5 1_554 8.08(3)
O5 O5 1_556 8.08(3)
O5 O5 1_655 7.11(2)
O5 O5 1_656 8.85(2)
O5 O5 2_644 8.94(3)
O5 O5 2_645 5.65(3)
O5 O5 2_654 8.94(3)
O5 O5 2_655 5.65(3)
O5 O5 2_745 6.80(2)
O5 O5 2_746 9.56(3)
O5 O5 2_755 6.80(2)
O5 O5 2_756 9.56(3)
O5 O5 3_565 9.21(2)
O5 O5 3_655 9.28(3)
O5 O5 3_665 4.09(3)
O5 O5 3_666 5.84(3)
O5 O5 3_756 9.95(2)
O5 O5 3_765 7.07(3)
O5 O5 3_766 5.44(2)
O5 O5 4_454 7.75(2)
O5 O5 4_455 9.88(3)
O5 O5 4_464 9.59(2)
O5 O5 4_554 5.31(3)
O5 O5 4_555 5.31(3)
O5 O5 4_564 7.76(3)
O5 O5 4_565 7.76(3)
O5 O5 4_654 9.88(3)
O5 O5 4_655 7.75(2)
O5 O5 4_665 9.59(2)
O5 O6 1_554 7.91(3)
O5 O6 . 4.43(3)
O5 O6 1_565 9.53(3)
O5 O6 1_654 9.57(3)
O5 O6 1_655 3.31(3)
O5 O6 1_656 7.81(3)
O5 O6 1_665 9.06(3)
O5 O6 2_545 8.54(3)
O5 O6 2_554 8.69(2)
O5 O6 2_555 6.54(3)
O5 O6 2_645 6.74(3)
O5 O6 2_654 9.25(3)
O5 O6 2_655 3.90(3)
O5 O6 2_656 8.69(3)
O5 O6 2_755 9.43(3)
O5 O6 3_555 8.89(2)
O5 O6 3_565 6.31(2)
O5 O6 3_566 8.51(3)
O5 O6 3_655 8.38(3)
O5 O6 3_656 8.08(3)
O5 O6 3_665 5.57(3)
O5 O6 3_666 5.10(3)
O5 O6 3_766 9.00(2)
O5 O6 4_554 5.13(2)
O5 O6 4_555 6.97(3)
O5 O6 4_564 9.41(3)
O5 O6 4_654 6.04(3)
O5 O6 4_655 4.60(2)
O5 O6 4_664 9.93(3)
O5 O6 4_665 9.13(3)
O5 O6 4_755 9.74(2)
O5 O7 1_454 9.78(2)
O5 O7 1_455 9.57(3)
O5 O7 1_554 6.93(3)
O5 O7 . 2.54(3)
O5 O7 1_556 9.77(3)
O5 O7 1_655 4.74(2)
O5 O7 1_656 8.59(3)
O5 O7 2_545 8.77(2)
O5 O7 2_555 8.87(2)
O5 O7 2_644 9.82(3)
O5 O7 2_645 4.97(2)
O5 O7 2_646 9.14(3)
O5 O7 2_654 9.91(3)
O5 O7 2_655 5.15(2)
O5 O7 2_656 9.24(3)
O5 O7 2_745 8.58(3)
O5 O7 2_746 9.74(2)
O5 O7 2_755 8.69(3)
O5 O7 2_756 9.84(2)
O5 O7 3_565 7.45(2)
O5 O7 3_566 9.31(3)
O5 O7 3_655 9.66(2)
O5 O7 3_656 9.32(2)
O5 O7 3_665 4.69(3)
O5 O7 3_666 3.95(3)
O5 O7 3_765 9.48(3)
O5 O7 3_766 6.77(2)
O5 O7 4_454 9.48(2)
O5 O7 4_554 4.84(2)
O5 O7 4_555 6.86(3)
O5 O7 4_564 7.32(2)
O5 O7 4_565 8.79(3)
O5 O7 4_654 7.63(3)
O5 O7 4_655 6.66(2)
O5 O7 4_664 9.40(3)
O5 O7 4_665 8.63(2)
O6 O6 1_454 8.85(2)
O6 O6 1_455 7.11(3)
O6 O6 1_554 8.08(3)
O6 O6 1_556 8.08(3)
O6 O6 1_655 7.11(3)
O6 O6 1_656 8.85(2)
O6 O6 2_445 9.83(3)
O6 O6 2_455 9.83(3)
O6 O6 2_544 9.07(3)
O6 O6 2_545 5.21(3)
O6 O6 2_554 9.07(3)
O6 O6 2_555 5.21(3)
O6 O6 2_645 7.68(3)
O6 O6 2_646 9.84(2)
O6 O6 2_655 7.68(3)
O6 O6 2_656 9.84(2)
O6 O6 3_455 9.68(2)
O6 O6 3_465 9.20(2)
O6 O6 3_555 6.56(3)
O6 O6 3_556 7.30(3)
O6 O6 3_565 5.84(3)
O6 O6 3_566 6.66(3)
O6 O6 3_655 9.67(3)
O6 O6 3_656 8.14(2)
O6 O6 3_665 9.20(3)
O6 O6 3_666 7.57(2)
O6 O6 4_454 6.95(2)
O6 O6 4_455 9.27(3)
O6 O6 4_554 4.07(3)
O6 O6 4_555 4.07(3)
O6 O6 4_654 9.27(3)
O6 O6 4_655 6.95(2)
O6 O7 1_454 7.63(2)
O6 O7 1_455 5.65(3)
O6 O7 1_545 8.68(2)
O6 O7 1_554 8.36(3)
O6 O7 . 2.45(2)
O6 O7 1_556 8.53(3)
O6 O7 1_655 9.02(3)
O6 O7 2_544 8.83(2)
O6 O7 2_545 4.63(3)
O6 O7 2_546 9.78(3)
O6 O7 2_555 7.31(2)
O6 O7 2_645 5.34(3)
O6 O7 2_646 8.07(2)
O6 O7 2_655 7.78(3)
O6 O7 2_656 9.86(2)
O6 O7 3_555 8.46(2)
O6 O7 3_556 8.96(3)
O6 O7 3_565 5.52(2)
O6 O7 3_566 6.27(3)
O6 O7 3_655 9.87(3)
O6 O7 3_656 8.28(2)
O6 O7 3_665 7.51(3)
O6 O7 3_666 5.25(2)
O6 O7 4_454 5.51(2)
O6 O7 4_455 8.33(3)
O6 O7 4_464 9.53(2)
O6 O7 4_554 4.82(3)
O6 O7 4_555 4.97(2)
O6 O7 4_564 9.15(3)
O6 O7 4_565 9.22(2)
O6 O7 4_655 9.01(2)
O7 O7 1_454 8.85(2)
O7 O7 1_455 7.11(3)
O7 O7 1_554 8.08(3)
O7 O7 1_556 8.08(3)
O7 O7 1_655 7.11(3)
O7 O7 1_656 8.85(2)
O7 O7 2_545 7.05(2)
O7 O7 2_555 7.05(2)
O7 O7 2_645 5.67(2)
O7 O7 2_646 8.20(2)
O7 O7 2_655 5.67(2)
O7 O7 2_656 8.20(2)
O7 O7 3_565 6.24(2)
O7 O7 3_566 6.81(3)
O7 O7 3_656 9.11(2)
O7 O7 3_665 6.33(3)
O7 O7 3_666 3.16(2)
O7 O7 3_766 8.65(2)
O7 O7 4_454 7.83(2)
O7 O7 4_455 9.95(3)
O7 O7 4_464 9.47(2)
O7 O7 4_554 5.43(2)
O7 O7 4_555 5.43(2)
O7 O7 4_564 7.61(2)
O7 O7 4_565 7.61(2)
O7 O7 4_654 9.95(3)
O7 O7 4_655 7.83(2)
O7 O7 4_665 9.47(2)
